data_4063412
loop_
_publ_author_name
'Rit, Arnab'
'Pape, Tania'
'Hepp, Alexander'
'Hahn, F. Ekkehardt'

_publ_section_title
;
 Supramolecular Structures from Polycarbene Ligands and Transition Metal
 Ions
;
_journal_issue 2
_journal_name_full Organometallics
_journal_page_first 334
_journal_page_last 347
_journal_paper_doi 10.1021/om101102j
_journal_volume 30
_journal_year 2011
_chemical_formula_sum 'C68 H92 Au4 F24 N16 P4'
_chemical_formula_weight 2501.32
_chemical_name_systematic
; 
 ? 
;
_space_group_IT_number 7
_symmetry_cell_setting monoclinic
_symmetry_space_group_name_Hall 'P -2yac'
_symmetry_space_group_name_H-M 'P 1 n 1'
_atom_sites_solution_hydrogens none
_atom_sites_solution_primary direct
_atom_sites_solution_secondary difmap
_audit_creation_method SHELXL-97
_cell_angle_alpha 90.00
_cell_angle_beta 92.0560(10)
_cell_angle_gamma 90.00
_cell_formula_units_Z 4
_cell_length_a 13.5089(10)
_cell_length_b 35.940(3)
_cell_length_c 19.3128(15)
_cell_measurement_reflns_used 900
_cell_measurement_temperature 153(2)
_cell_measurement_theta_max 22.5
_cell_measurement_theta_min 1
_cell_volume 9370.5(13)
_computing_cell_refinement 'APEX2(Bruker AXS, 2007)'
_computing_data_collection 'APEX2(Bruker AXS, 2007)'
_computing_data_reduction 'SAINT,SADABS (Bruker AXS, 2007 )'
_computing_molecular_graphics
;
ORTEP3,L.J. Farrugia, J. Appl. Cryst. (1997) 30, 565
;
_computing_structure_refinement
;
SHELXL-97, G. M. Sheldrick, Acta Cryst. (2008) A64, 112-122
;
_computing_structure_solution
;
SHELXS-97 , G. M. Sheldrick, Acta Cryst. (2008) A64, 112-122
;
_diffrn_ambient_temperature 153(2)
_diffrn_detector_area_resol_mean 80
_diffrn_measured_fraction_theta_full 0.998
_diffrn_measured_fraction_theta_max 0.998
_diffrn_measurement_device_type 'CCD area detector'
_diffrn_measurement_method 'Omega and Phi scans'
_diffrn_radiation_monochromator graphite
_diffrn_radiation_source 'rotating anode'
_diffrn_radiation_type MoK\a
_diffrn_radiation_wavelength 0.71073
_diffrn_reflns_av_R_equivalents 0.0655
_diffrn_reflns_av_sigmaI/netI 0.1195
_diffrn_reflns_limit_h_max 19
_diffrn_reflns_limit_h_min -18
_diffrn_reflns_limit_k_max 50
_diffrn_reflns_limit_k_min -50
_diffrn_reflns_limit_l_max 27
_diffrn_reflns_limit_l_min -27
_diffrn_reflns_number 108649
_diffrn_reflns_theta_full 29.99
_diffrn_reflns_theta_max 29.99
_diffrn_reflns_theta_min 0.57
_exptl_absorpt_coefficient_mu 6.404
_exptl_absorpt_correction_T_max 0.8311
_exptl_absorpt_correction_T_min 0.5137
_exptl_absorpt_correction_type multi-scan
_exptl_absorpt_process_details
; 
 Corrections were done with the SADABS program, utilizing the none merged
 raw data obtained from the integration process. Integration and final cell
 refinement were done with SAINT.

 SADABS reports ratio of Tmin/Tmax = 0.539538   

;
_exptl_crystal_colour colourless
_exptl_crystal_density_diffrn 1.773
_exptl_crystal_density_method 'not measured'
_exptl_crystal_description 'transparent plate'
_exptl_crystal_F_000 4816
_exptl_crystal_size_max 0.12
_exptl_crystal_size_mid 0.07
_exptl_crystal_size_min 0.03
_refine_diff_density_max 4.092
_refine_diff_density_min -4.630
_refine_diff_density_rms 0.302
_refine_ls_abs_structure_details 'Flack H D (1983), Acta Cryst. A39, 876-881'
_refine_ls_abs_structure_Flack 0.655(10)
_refine_ls_extinction_method none
_refine_ls_goodness_of_fit_ref 1.022
_refine_ls_hydrogen_treatment none
_refine_ls_matrix_type full
_refine_ls_number_parameters 1170
_refine_ls_number_reflns 52753
_refine_ls_number_restraints 3082
_refine_ls_restrained_S_all 1.006
_refine_ls_R_factor_all 0.1497
_refine_ls_R_factor_gt 0.0791
_refine_ls_shift/su_max 0.002
_refine_ls_shift/su_mean 0.000
_refine_ls_structure_factor_coef Fsqd
_refine_ls_weighting_details 'calc w=1/[\s^2^(Fo^2^)+(0.1418P)^2^+5.4593P] where P=(Fo^2^+2Fc^2^)/3'
_refine_ls_weighting_scheme calc
_refine_ls_wR_factor_gt 0.2136
_refine_ls_wR_factor_ref 0.2539
_reflns_number_gt 30540
_reflns_number_total 52753
_reflns_threshold_expression >2sigma(I)
_cod_data_source_file om101102j_si_001.cif
_cod_data_source_block sad
_cod_original_cell_volume 9370.5(12)
_cod_original_sg_symbol_H-M Pn
_cod_database_code 4063412

loop_
_symmetry_equiv_pos_as_xyz
'x, y, z'
'x+1/2, -y, z+1/2'

loop_
_atom_site_label
_atom_site_type_symbol
_atom_site_fract_x
_atom_site_fract_y
_atom_site_fract_z
_atom_site_U_iso_or_equiv
_atom_site_adp_type
_atom_site_occupancy
_atom_site_symmetry_multiplicity
_atom_site_calc_flag
_atom_site_refinement_flags
_atom_site_disorder_assembly
_atom_site_disorder_group
Au1 Au 0.35191(5) 0.872150(19) 0.17369(4) 0.03476(16) Uani 1 1 d . . .
Au2 Au 0.22342(5) 0.879083(19) 0.32641(4) 0.03499(16) Uani 1 1 d . . .
Au3 Au 0.24159(5) 1.049923(19) 0.31265(3) 0.03068(15) Uani 1 1 d . . .
Au4 Au 0.36449(5) 1.046009(18) 0.15985(4) 0.03239(15) Uani 1 1 d . . .
Au1A Au 0.33837(5) 0.38573(2) 0.44161(4) 0.03806(17) Uani 1 1 d . . .
Au2A Au 0.36957(5) 0.55557(2) 0.42030(4) 0.04000(17) Uani 1 1 d . . .
Au3A Au 0.50122(5) 0.54621(2) 0.26195(4) 0.04198(18) Uani 1 1 d . . .
Au4A Au 0.46881(5) 0.374626(19) 0.29153(4) 0.03748(16) Uani 1 1 d . . .
P1 P 0.8762(4) 0.96319(16) 0.0552(3) 0.0468(13) Uani 1 1 d D . .
F1 F 0.9382(11) 0.9314(4) 0.0898(8) 0.086(5) Uiso 1 1 d D . .
F2 F 0.8799(17) 0.9466(6) -0.0191(7) 0.135(8) Uiso 1 1 d D . .
F3 F 0.9729(11) 0.9855(6) 0.0415(11) 0.124(7) Uiso 1 1 d D . .
F4 F 0.8193(10) 0.9967(3) 0.0221(7) 0.074(4) Uiso 1 1 d D . .
F5 F 0.8828(16) 0.9850(6) 0.1254(7) 0.133(7) Uiso 1 1 d D . .
F6 F 0.7752(9) 0.9463(5) 0.0758(10) 0.114(6) Uiso 1 1 d D . .
P2 P 0.2274(6) 0.7293(2) 0.1299(4) 0.085(2) Uani 1 1 d D . .
F7 F 0.3313(11) 0.7305(6) 0.0973(11) 0.131(7) Uiso 1 1 d D . .
F8 F 0.2833(13) 0.7215(6) 0.2009(6) 0.111(6) Uiso 1 1 d D . .
F9 F 0.1227(10) 0.7272(7) 0.1611(11) 0.132(7) Uiso 1 1 d D . .
F10 F 0.1706(14) 0.7388(6) 0.0602(7) 0.121(6) Uiso 1 1 d D . .
F11 F 0.2334(12) 0.7716(3) 0.1498(9) 0.095(5) Uiso 1 1 d D . .
F12 F 0.2173(15) 0.6875(3) 0.1078(10) 0.114(6) Uiso 1 1 d D . .
P3 P 0.2228(3) 0.02899(14) 0.9220(3) 0.0418(11) Uani 1 1 d D . .
F13 F 0.2821(10) -0.0036(3) 0.9571(7) 0.081(4) Uiso 1 1 d D . .
F14 F 0.2278(13) 0.0098(5) 0.8498(6) 0.100(5) Uiso 1 1 d D . .
F15 F 0.2237(13) 0.0475(5) 0.9948(6) 0.095(5) Uiso 1 1 d D . .
F16 F 0.1236(7) 0.0088(4) 0.9377(7) 0.073(4) Uiso 1 1 d D . .
F17 F 0.1551(10) 0.0597(4) 0.8878(8) 0.085(4) Uiso 1 1 d D . .
F18 F 0.3235(8) 0.0470(5) 0.9035(9) 0.092(5) Uiso 1 1 d D . .
P4 P 0.7918(5) 0.13056(19) 0.2425(3) 0.0642(16) Uani 1 1 d D . .
F19 F 0.8542(14) 0.1010(5) 0.2037(10) 0.128(7) Uiso 1 1 d D . .
F20 F 0.7777(12) 0.1018(4) 0.3017(7) 0.091(5) Uiso 1 1 d D . .
F21 F 0.6897(9) 0.1199(5) 0.2077(9) 0.107(6) Uiso 1 1 d D . .
F22 F 0.7303(17) 0.1576(7) 0.2871(12) 0.168(10) Uiso 1 1 d D . .
F23 F 0.8080(16) 0.1639(5) 0.1922(9) 0.128(7) Uiso 1 1 d D . .
F24 F 0.8904(12) 0.1421(8) 0.2807(12) 0.156(9) Uiso 1 1 d D . .
P5 P 0.9985(5) 0.46320(19) 0.1677(3) 0.0611(16) Uani 1 1 d D . .
F25 F 1.0757(17) 0.4350(7) 0.1969(15) 0.174(10) Uiso 1 1 d D . .
F26 F 0.987(2) 0.4485(7) 0.0918(7) 0.155(10) Uiso 1 1 d D . .
F27 F 0.8938(10) 0.4540(6) 0.1941(11) 0.126(7) Uiso 1 1 d D . .
F28 F 0.9433(18) 0.4959(6) 0.1288(13) 0.162(9) Uiso 1 1 d D . .
F29 F 1.0194(19) 0.4926(6) 0.2260(10) 0.158(9) Uiso 1 1 d D . .
F30 F 1.0924(12) 0.4864(6) 0.1490(12) 0.138(8) Uiso 1 1 d D . .
P6 P 0.8598(4) 0.46249(19) 0.5249(3) 0.0585(15) Uani 1 1 d D . .
F31 F 0.915(3) 0.4273(7) 0.553(2) 0.247(16) Uiso 1 1 d D . .
F32 F 0.7625(18) 0.4810(12) 0.549(2) 0.257(17) Uiso 1 1 d D . .
F33 F 0.8103(15) 0.4373(5) 0.4677(9) 0.129(7) Uiso 1 1 d D . .
F34 F 0.9194(12) 0.4865(5) 0.5795(8) 0.100(5) Uiso 1 1 d D . .
F35 F 0.9530(13) 0.4634(7) 0.4793(12) 0.153(9) Uiso 1 1 d D . .
F36 F 0.832(3) 0.4975(7) 0.4811(17) 0.236(15) Uiso 1 1 d D . .
P7 P 0.3072(8) 0.2410(2) 0.2319(7) 0.113(3) Uani 1 1 d D . .
F37 F 0.4051(17) 0.2264(10) 0.2674(17) 0.224(14) Uiso 1 1 d D . .
F38 F 0.302(3) 0.1983(4) 0.2189(18) 0.227(15) Uiso 1 1 d D . .
F39 F 0.2048(15) 0.2474(10) 0.2649(16) 0.211(13) Uiso 1 1 d D . .
F40 F 0.237(2) 0.2670(8) 0.1877(16) 0.218(13) Uiso 1 1 d D . .
F41 F 0.3309(16) 0.2800(4) 0.2637(11) 0.134(7) Uiso 1 1 d D . .
F42 F 0.3757(15) 0.2465(7) 0.1693(9) 0.147(8) Uiso 1 1 d D . .
P8 P 0.9109(7) 0.6364(3) 0.3575(5) 0.095(3) Uani 1 1 d D . .
F43 F 1.0061(19) 0.6170(10) 0.332(2) 0.246(17) Uiso 1 1 d D . .
F44 F 0.8859(14) 0.6066(5) 0.4128(9) 0.117(6) Uiso 1 1 d D . .
F45 F 0.8205(15) 0.6262(8) 0.3089(13) 0.168(10) Uiso 1 1 d D . .
F46 F 0.8348(19) 0.6623(8) 0.3928(15) 0.195(12) Uiso 1 1 d D . .
F47 F 0.930(3) 0.6658(10) 0.3004(17) 0.274(19) Uiso 1 1 d D . .
F48 F 0.9937(17) 0.6448(9) 0.4137(12) 0.191(12) Uiso 1 1 d D . .
N1 N 0.2124(12) 0.9135(5) 0.0718(8) 0.046(4) Uani 1 1 d . . .
N2 N 0.2734(11) 0.8651(5) 0.0233(8) 0.050(4) Uani 1 1 d D . .
N3 N 0.1065(12) 0.8849(4) 0.1892(9) 0.044(4) Uani 1 1 d . . .
N4 N 0.1015(12) 0.8301(4) 0.2316(8) 0.047(4) Uani 1 1 d D . .
N5 N 0.0505(9) 1.0099(4) 0.2670(8) 0.035(3) Uani 1 1 d . . .
N6 N 0.0227(12) 1.0557(3) 0.3360(7) 0.039(4) Uani 1 1 d D . .
N7 N 0.1390(11) 1.0390(4) 0.1487(8) 0.031(3) Uani 1 1 d . . .
N8 N 0.1842(10) 1.0958(4) 0.1404(7) 0.041(4) Uani 1 1 d D . .
N9 N 0.4767(10) 0.8850(4) 0.3066(7) 0.028(3) Uani 1 1 d . . .
N10 N 0.4633(12) 0.8267(4) 0.2848(9) 0.047(4) Uani 1 1 d D . .
N11 N 0.3810(10) 0.9198(4) 0.4161(7) 0.032(3) Uani 1 1 d . . .
N12 N 0.3060(11) 0.8794(4) 0.4765(8) 0.038(3) Uani 1 1 d D . .
N13 N 0.4702(10) 1.0407(4) 0.3222(8) 0.029(3) Uani 1 1 d . . .
N14 N 0.4238(11) 1.0973(4) 0.3283(7) 0.039(3) Uani 1 1 d D . .
N15 N 0.5533(11) 1.0046(4) 0.2084(7) 0.036(3) Uani 1 1 d . . .
N16 N 0.5805(11) 1.0473(4) 0.1359(7) 0.038(4) Uani 1 1 d D . .
N1A N 0.4981(11) 0.4241(4) 0.5299(7) 0.038(3) Uani 1 1 d . . .
N2A N 0.4224(11) 0.3834(3) 0.5862(8) 0.038(3) Uani 1 1 d D . .
N3A N 0.5921(13) 0.5432(4) 0.4335(9) 0.044(4) Uani 1 1 d . . .
N4A N 0.5509(16) 0.6017(5) 0.4384(10) 0.069(6) Uani 1 1 d D . .
N5A N 0.6831(12) 0.5058(5) 0.3232(8) 0.043(4) Uani 1 1 d . . .
N6A N 0.7212(15) 0.5479(5) 0.2485(8) 0.060(5) Uani 1 1 d D . .
N7A N 0.5927(12) 0.3876(5) 0.4247(8) 0.042(4) Uani 1 1 d . . .
N8A N 0.5770(13) 0.3286(4) 0.4017(9) 0.058(5) Uani 1 1 d D . .
N9A N 0.2268(13) 0.3913(5) 0.2983(10) 0.051(5) Uani 1 1 d . . .
N10A N 0.2097(12) 0.3376(5) 0.3498(9) 0.056(5) Uani 1 1 d D . .
N11A N 0.1759(10) 0.5188(4) 0.3727(7) 0.036(3) Uani 1 1 d . . .
N12A N 0.1483(13) 0.5628(4) 0.4476(8) 0.054(4) Uani 1 1 d D . .
N13A N 0.2746(11) 0.5430(4) 0.2564(8) 0.039(4) Uani 1 1 d . . .
N14A N 0.3323(12) 0.5966(4) 0.2196(8) 0.055(5) Uani 1 1 d D . .
N15A N 0.3343(9) 0.4154(4) 0.1884(7) 0.029(3) Uani 1 1 d . . .
N16A N 0.3945(10) 0.3675(4) 0.1429(8) 0.041(4) Uani 1 1 d D . .
C1 C 0.2710(12) 0.8831(4) 0.0832(8) 0.031(3) Uiso 1 1 d . . .
C2 C 0.1737(14) 0.9140(5) 0.0041(10) 0.043(4) Uiso 1 1 d U . .
C3 C 0.2213(16) 0.8834(6) -0.0272(11) 0.051(5) Uiso 1 1 d U . .
C4 C 0.1738(12) 0.9386(5) 0.1275(9) 0.029(3) Uiso 1 1 d U . .
C5 C 0.1265(12) 0.9238(4) 0.1798(8) 0.028(3) Uiso 1 1 d U . .
C6 C 0.0870(12) 0.9463(5) 0.2265(9) 0.032(3) Uiso 1 1 d U . .
C7 C 0.0956(12) 0.9855(5) 0.2202(9) 0.032(3) Uiso 1 1 d U . .
C8 C 0.1433(12) 1.0000(5) 0.1623(9) 0.033(3) Uiso 1 1 d U . .
C9 C 0.1841(12) 0.9754(5) 0.1162(9) 0.031(3) Uiso 1 1 d U . .
C10 C 0.1369(13) 0.8649(5) 0.2431(9) 0.036(4) Uiso 1 1 d . . .
C11 C 0.0590(14) 0.8637(6) 0.1381(10) 0.044(4) Uiso 1 1 d U . .
C12 C 0.0572(16) 0.8284(6) 0.1668(11) 0.052(5) Uiso 1 1 d U . .
C13 C 0.0978(13) 1.0388(5) 0.3041(9) 0.035(4) Uiso 1 1 d . . .
C14 C -0.0518(13) 1.0094(5) 0.2796(9) 0.036(4) Uiso 1 1 d U . .
C15 C -0.0679(12) 1.0378(5) 0.3222(9) 0.033(3) Uiso 1 1 d U . .
C16 C 0.2214(14) 1.0601(5) 0.1464(10) 0.041(4) Uiso 1 1 d . . .
C17 C 0.0542(15) 1.0613(6) 0.1430(11) 0.046(4) Uiso 1 1 d U . .
C18 C 0.0795(15) 1.0944(6) 0.1375(11) 0.048(4) Uiso 1 1 d U . .
C19 C 0.4355(12) 0.8601(5) 0.2587(8) 0.031(3) Uiso 1 1 d . . .
C20 C 0.5301(13) 0.8638(5) 0.3600(9) 0.039(4) Uiso 1 1 d U . .
C21 C 0.5189(13) 0.8291(5) 0.3436(9) 0.039(4) Uiso 1 1 d U . .
C22 C 0.4644(12) 0.9238(5) 0.3067(9) 0.032(3) Uiso 1 1 d U . .
C23 C 0.4151(12) 0.9415(5) 0.3636(8) 0.030(3) Uiso 1 1 d U . .
C24 C 0.4149(12) 0.9799(5) 0.3670(8) 0.030(3) Uiso 1 1 d U . .
C25 C 0.4590(12) 1.0016(5) 0.3161(9) 0.033(3) Uiso 1 1 d U . .
C26 C 0.5030(12) 0.9837(5) 0.2594(8) 0.031(3) Uiso 1 1 d U . .
C27 C 0.5076(12) 0.9452(4) 0.2553(8) 0.028(3) Uiso 1 1 d U . .
C28 C 0.3110(12) 0.8934(5) 0.4111(9) 0.032(3) Uiso 1 1 d . . .
C29 C 0.4167(13) 0.9224(5) 0.4830(9) 0.037(4) Uiso 1 1 d U . .
C30 C 0.3685(13) 0.8977(5) 0.5202(9) 0.039(4) Uiso 1 1 d U . .
C31 C 0.3855(12) 1.0654(4) 0.3244(8) 0.028(3) Uiso 1 1 d . . .
C32 C 0.5548(13) 1.0605(5) 0.3256(9) 0.034(3) Uiso 1 1 d U . .
C33 C 0.5273(12) 1.0973(5) 0.3307(9) 0.034(3) Uiso 1 1 d U . .
C34 C 0.5106(13) 1.0338(5) 0.1695(9) 0.035(4) Uiso 1 1 d . . .
C35 C 0.6534(13) 1.0022(5) 0.1984(9) 0.039(4) Uiso 1 1 d U . .
C36 C 0.6697(16) 1.0280(6) 0.1482(11) 0.052(5) Uiso 1 1 d U . .
C37 C 0.3279(17) 0.8299(5) 0.0193(14) 0.085(7) Uiso 1 1 d DU . .
C38 C 0.4187(17) 0.8348(7) -0.0284(16) 0.108(8) Uiso 1 1 d DU . .
C39 C 0.416(2) 0.8747(10) -0.0619(17) 0.159(10) Uiso 1 1 d DU . .
C40 C 0.509(4) 0.8982(11) -0.037(3) 0.189(12) Uiso 1 1 d DU . .
C41 C 0.1068(15) 0.7975(6) 0.2772(12) 0.078(7) Uiso 1 1 d DU . .
C42 C 0.0208(19) 0.7975(8) 0.3297(11) 0.112(8) Uiso 1 1 d DU . .
C43 C -0.0783(18) 0.7825(10) 0.295(2) 0.157(10) Uiso 1 1 d DU . .
C44 C -0.132(3) 0.8143(14) 0.252(3) 0.195(16) Uiso 1 1 d DU . .
C45 C 0.0397(13) 1.0878(4) 0.3816(6) 0.045(4) Uiso 1 1 d DU . .
C46 C 0.0627(11) 1.0756(5) 0.4583(6) 0.047(4) Uiso 1 1 d DU . .
C47 C -0.0309(12) 1.0574(6) 0.4905(8) 0.057(5) Uiso 1 1 d DU . .
C48 C -0.0064(18) 1.0493(8) 0.5693(8) 0.077(7) Uiso 1 1 d DU . .
C49 C 0.2454(13) 1.1294(4) 0.1410(7) 0.053(5) Uiso 1 1 d DU . .
C50 C 0.2986(11) 1.1340(6) 0.0707(8) 0.065(5) Uiso 1 1 d DU . .
C51 C 0.2230(13) 1.1446(8) 0.0105(9) 0.075(6) Uiso 1 1 d DU . .
C52 C 0.278(2) 1.1496(9) -0.0590(9) 0.097(9) Uiso 1 1 d DU . .
C53 C 0.4315(19) 0.7905(6) 0.2565(17) 0.132(10) Uiso 1 1 d DU . .
C54 C 0.520(3) 0.7708(7) 0.2211(15) 0.158(10) Uiso 1 1 d DU . .
C55 C 0.558(3) 0.7962(9) 0.161(2) 0.171(11) Uiso 1 1 d DU . .
C56 C 0.635(3) 0.7749(12) 0.1172(19) 0.160(14) Uiso 1 1 d DU . .
C57 C 0.2418(13) 0.8484(5) 0.4958(12) 0.069(6) Uiso 1 1 d DU . .
C58 C 0.301(2) 0.8107(5) 0.4947(14) 0.104(7) Uiso 1 1 d DU . .
C59 C 0.348(3) 0.8028(11) 0.5690(16) 0.167(10) Uiso 1 1 d DU . .
C60 C 0.463(3) 0.8054(18) 0.571(3) 0.210(17) Uiso 1 1 d DU . .
C61 C 0.3677(13) 1.1321(4) 0.3287(7) 0.048(4) Uiso 1 1 d DU . .
C62 C 0.3388(12) 1.1430(6) 0.4041(9) 0.067(5) Uiso 1 1 d DU . .
C63 C 0.4352(17) 1.1494(7) 0.4504(10) 0.086(6) Uiso 1 1 d DU . .
C64 C 0.488(2) 1.1866(8) 0.4305(19) 0.116(10) Uiso 1 1 d DU . .
C65 C 0.5732(14) 1.0808(4) 0.0924(7) 0.053(5) Uiso 1 1 d DU . .
C66 C 0.5387(14) 1.0709(6) 0.0163(7) 0.074(5) Uiso 1 1 d DU . .
C67 C 0.6172(16) 1.0444(7) -0.0164(9) 0.076(6) Uiso 1 1 d DU . .
C68 C 0.590(2) 1.0392(8) -0.0954(9) 0.081(7) Uiso 1 1 d DU . .
C1A C 0.4247(11) 0.3981(4) 0.5238(8) 0.029(3) Uiso 1 1 d . . .
C2A C 0.5416(14) 0.4262(6) 0.5978(10) 0.045(4) Uiso 1 1 d U . .
C3A C 0.4920(16) 0.3980(6) 0.6331(11) 0.052(5) Uiso 1 1 d U . .
C4A C 0.5387(11) 0.4450(4) 0.4738(8) 0.028(3) Uiso 1 1 d U . .
C5A C 0.5377(13) 0.4840(5) 0.4776(9) 0.036(3) Uiso 1 1 d U . .
C6A C 0.5828(14) 0.5051(5) 0.4268(10) 0.039(4) Uiso 1 1 d U . .
C7A C 0.6269(14) 0.4837(6) 0.3691(10) 0.042(4) Uiso 1 1 d U . .
C8A C 0.6270(14) 0.4453(5) 0.3671(10) 0.041(4) Uiso 1 1 d U . .
C9A C 0.5825(11) 0.4271(4) 0.4220(8) 0.026(3) Uiso 1 1 d U . .
C10A C 0.5141(14) 0.5666(5) 0.4338(10) 0.040(4) Uiso 1 1 d . . .
C11A C 0.6838(17) 0.5596(7) 0.4399(12) 0.059(5) Uiso 1 1 d U . .
C12A C 0.6534(19) 0.5993(7) 0.4389(13) 0.064(5) Uiso 1 1 d U . .
C13A C 0.6427(14) 0.5322(5) 0.2794(10) 0.042(4) Uiso 1 1 d . . .
C14A C 0.7817(16) 0.5020(6) 0.3188(11) 0.051(4) Uiso 1 1 d U . .
C15A C 0.8131(18) 0.5263(7) 0.2711(12) 0.061(5) Uiso 1 1 d U . .
C16A C 0.5544(12) 0.3628(5) 0.3757(8) 0.032(3) Uiso 1 1 d . . .
C17A C 0.6442(16) 0.3654(6) 0.4769(11) 0.053(5) Uiso 1 1 d U . .
C18A C 0.6382(16) 0.3317(6) 0.4648(11) 0.051(5) Uiso 1 1 d U . .
C19A C 0.2466(14) 0.3717(5) 0.3626(10) 0.043(4) Uiso 1 1 d . . .
C20A C 0.1750(16) 0.3682(6) 0.2538(12) 0.054(5) Uiso 1 1 d U . .
C21A C 0.1589(17) 0.3354(7) 0.2807(12) 0.059(5) Uiso 1 1 d U . .
C22A C 0.2473(12) 0.4306(5) 0.2935(9) 0.030(3) Uiso 1 1 d U . .
C23A C 0.2081(14) 0.4547(5) 0.3419(10) 0.040(4) Uiso 1 1 d U . .
C24A C 0.2215(13) 0.4931(5) 0.3288(9) 0.034(3) Uiso 1 1 d U . .
C25A C 0.2714(12) 0.5058(4) 0.2700(8) 0.028(3) Uiso 1 1 d U . .
C26A C 0.3124(12) 0.4803(5) 0.2247(9) 0.035(3) Uiso 1 1 d U . .
C27A C 0.3013(14) 0.4418(5) 0.2368(10) 0.037(3) Uiso 1 1 d U . .
C28A C 0.2233(13) 0.5455(5) 0.4100(9) 0.036(4) Uiso 1 1 d . . .
C29A C 0.0724(15) 0.5187(6) 0.3834(10) 0.046(4) Uiso 1 1 d U . .
C30A C 0.0580(17) 0.5467(6) 0.4303(12) 0.055(5) Uiso 1 1 d U . .
C31A C 0.3604(14) 0.5608(6) 0.2413(10) 0.044(4) Uiso 1 1 d . . .
C32A C 0.1885(17) 0.5670(7) 0.2439(12) 0.058(5) Uiso 1 1 d U . .
C33A C 0.2323(18) 0.5992(7) 0.2170(12) 0.061(5) Uiso 1 1 d U . .
C34A C 0.3911(12) 0.3861(5) 0.2033(9) 0.032(3) Uiso 1 1 d . . .
C35A C 0.2999(14) 0.4179(5) 0.1176(10) 0.043(4) Uiso 1 1 d U . .
C36A C 0.3418(15) 0.3850(6) 0.0903(11) 0.047(4) Uiso 1 1 d U . .
C37A C 0.3627(12) 0.3510(4) 0.6044(10) 0.048(4) Uiso 1 1 d DU . .
C38A C 0.4123(14) 0.3139(4) 0.5803(13) 0.072(5) Uiso 1 1 d DU . .
C39A C 0.3434(19) 0.2803(5) 0.5987(15) 0.094(7) Uiso 1 1 d DU . .
C40A C 0.375(3) 0.2442(6) 0.559(2) 0.140(12) Uiso 1 1 d DU . .
C41A C 0.497(2) 0.6370(6) 0.4397(11) 0.094(8) Uiso 1 1 d DU . .
C42A C 0.4643(18) 0.6469(8) 0.5145(14) 0.116(8) Uiso 1 1 d DU . .
C43A C 0.558(3) 0.6554(11) 0.5622(14) 0.145(10) Uiso 1 1 d DU . .
C44A C 0.622(3) 0.6866(15) 0.528(3) 0.204(17) Uiso 1 1 d DU . .
C45A C 0.7157(14) 0.5788(4) 0.1997(7) 0.052(5) Uiso 1 1 d DU . .
C46A C 0.6796(13) 0.5656(5) 0.1256(7) 0.061(5) Uiso 1 1 d DU . .
C47A C 0.7520(14) 0.5359(5) 0.0965(9) 0.060(5) Uiso 1 1 d DU . .
C48A C 0.726(2) 0.5273(8) 0.0182(9) 0.085(8) Uiso 1 1 d DU . .
C49A C 0.5502(15) 0.2928(5) 0.3701(11) 0.075(6) Uiso 1 1 d DU . .
C50A C 0.6208(16) 0.2836(8) 0.3094(10) 0.099(7) Uiso 1 1 d DU . .
C51A C 0.7302(15) 0.2804(11) 0.3386(15) 0.123(8) Uiso 1 1 d DU . .
C52A C 0.799(2) 0.2595(14) 0.287(2) 0.167(14) Uiso 1 1 d DU . .
C53A C 0.2109(15) 0.3057(6) 0.3972(12) 0.082(7) Uiso 1 1 d DU . .
C54A C 0.1069(18) 0.3019(6) 0.4311(13) 0.107(7) Uiso 1 1 d DU . .
C55A C 0.088(2) 0.3363(8) 0.4787(18) 0.123(9) Uiso 1 1 d DU . .
C56A C -0.022(2) 0.3358(11) 0.504(2) 0.145(13) Uiso 1 1 d DU . .
C57A C 0.1682(14) 0.5939(4) 0.4952(7) 0.051(4) Uiso 1 1 d DU . .
C58A C 0.1927(12) 0.5796(6) 0.5706(7) 0.060(5) Uiso 1 1 d DU . .
C59A C 0.1026(13) 0.5586(6) 0.6014(8) 0.058(5) Uiso 1 1 d DU . .
C60A C 0.1177(18) 0.5530(8) 0.6815(9) 0.077(7) Uiso 1 1 d DU . .
C61A C 0.3992(16) 0.6246(6) 0.1922(9) 0.074(6) Uiso 1 1 d DU . .
C62A C 0.4634(17) 0.6435(7) 0.2516(10) 0.088(6) Uiso 1 1 d DU . .
C63A C 0.5485(18) 0.6668(8) 0.2188(13) 0.101(7) Uiso 1 1 d DU . .
C64A C 0.596(3) 0.6943(10) 0.2737(18) 0.144(13) Uiso 1 1 d DU . .
C65A C 0.4400(12) 0.3311(4) 0.1340(11) 0.058(5) Uiso 1 1 d DU . .
C66A C 0.5422(14) 0.3343(5) 0.0982(13) 0.082(6) Uiso 1 1 d DU . .
C67A C 0.5905(16) 0.2944(6) 0.0953(17) 0.104(8) Uiso 1 1 d DU . .
C68A C 0.7059(16) 0.2973(10) 0.091(3) 0.164(14) Uiso 1 1 d DU . .

loop_
_atom_site_aniso_label
_atom_site_aniso_U_11
_atom_site_aniso_U_22
_atom_site_aniso_U_33
_atom_site_aniso_U_23
_atom_site_aniso_U_13
_atom_site_aniso_U_12
Au1 0.0329(3) 0.0377(4) 0.0331(4) -0.0080(3) -0.0065(3) 0.0057(3)
Au2 0.0393(4) 0.0323(3) 0.0333(4) -0.0007(3) 0.0004(3) -0.0088(3)
Au3 0.0305(3) 0.0309(3) 0.0306(3) -0.0055(3) 0.0007(3) -0.0013(3)
Au4 0.0313(3) 0.0355(3) 0.0300(3) 0.0045(3) -0.0035(3) -0.0021(3)
Au1A 0.0375(4) 0.0350(4) 0.0413(4) 0.0028(3) -0.0030(3) -0.0017(3)
Au2A 0.0429(4) 0.0342(4) 0.0429(4) -0.0069(3) 0.0014(3) -0.0003(3)
Au3A 0.0419(4) 0.0322(4) 0.0513(5) 0.0068(3) -0.0058(3) 0.0004(3)
Au4A 0.0406(4) 0.0298(3) 0.0415(4) 0.0014(3) -0.0058(3) 0.0023(3)
P1 0.034(3) 0.066(4) 0.040(3) -0.010(2) -0.005(2) 0.007(2)
P2 0.109(6) 0.068(5) 0.074(5) -0.029(4) -0.037(4) 0.027(4)
P3 0.033(2) 0.046(3) 0.045(3) 0.004(2) -0.014(2) 0.001(2)
P4 0.055(3) 0.084(4) 0.053(3) 0.000(3) -0.006(3) -0.007(3)
P5 0.057(4) 0.069(4) 0.056(3) -0.002(3) -0.018(3) 0.015(3)
P6 0.047(3) 0.070(4) 0.058(4) 0.013(3) -0.005(3) 0.003(3)
P7 0.116(7) 0.045(4) 0.179(11) -0.001(5) 0.009(7) 0.000(4)
P8 0.104(6) 0.073(5) 0.105(7) 0.032(4) -0.051(5) -0.017(4)
N1 0.054(10) 0.057(11) 0.027(8) -0.004(7) -0.007(7) 0.009(8)
N2 0.044(9) 0.064(11) 0.043(9) -0.015(8) 0.002(7) 0.029(8)
N3 0.038(9) 0.032(8) 0.061(11) -0.008(7) 0.003(8) -0.006(7)
N4 0.060(11) 0.036(8) 0.044(9) 0.003(7) -0.003(8) -0.011(7)
N5 0.020(6) 0.026(7) 0.058(9) -0.012(6) 0.003(6) -0.010(5)
N6 0.049(9) 0.015(6) 0.054(10) -0.003(6) 0.006(7) 0.004(6)
N7 0.029(7) 0.028(7) 0.034(8) -0.002(6) -0.009(6) -0.001(6)
N8 0.033(8) 0.048(9) 0.039(9) -0.003(7) -0.011(7) 0.003(7)
N9 0.025(7) 0.028(7) 0.030(7) 0.001(5) -0.013(5) -0.003(5)
N10 0.048(9) 0.028(8) 0.063(11) -0.004(7) -0.014(8) -0.003(7)
N11 0.036(8) 0.027(7) 0.034(7) 0.014(6) 0.001(6) 0.002(6)
N12 0.048(9) 0.034(8) 0.031(8) 0.010(6) 0.002(7) -0.003(6)
N13 0.020(6) 0.026(7) 0.042(8) -0.007(6) -0.005(6) -0.002(5)
N14 0.055(10) 0.031(8) 0.032(8) 0.005(6) -0.002(7) 0.011(7)
N15 0.038(8) 0.035(8) 0.035(8) 0.015(6) -0.006(6) 0.001(6)
N16 0.033(8) 0.052(9) 0.031(8) 0.019(7) 0.010(6) -0.002(6)
N1A 0.037(8) 0.045(9) 0.032(8) -0.011(6) 0.004(6) -0.002(7)
N2A 0.045(9) 0.033(8) 0.036(8) -0.008(6) -0.001(7) -0.003(6)
N3A 0.051(10) 0.037(9) 0.044(10) -0.001(7) 0.001(8) -0.005(7)
N4A 0.101(17) 0.037(10) 0.069(13) 0.003(9) -0.011(12) -0.008(10)
N5A 0.043(9) 0.050(10) 0.036(8) 0.000(7) -0.001(7) -0.005(7)
N6A 0.063(12) 0.061(12) 0.055(12) 0.010(9) 0.000(9) 0.011(9)
N7A 0.041(9) 0.060(11) 0.025(8) 0.004(7) 0.003(6) 0.015(8)
N8A 0.065(11) 0.039(9) 0.070(12) 0.032(9) 0.012(9) 0.009(8)
N9A 0.045(10) 0.034(9) 0.070(12) -0.006(8) -0.025(9) 0.001(7)
N10A 0.046(10) 0.075(13) 0.047(10) 0.010(9) 0.002(8) -0.029(9)
N11A 0.030(7) 0.040(8) 0.037(8) 0.000(6) 0.008(6) 0.011(6)
N12A 0.059(11) 0.044(10) 0.058(11) -0.013(8) 0.002(9) 0.001(8)
N13A 0.043(9) 0.026(7) 0.046(10) -0.008(6) -0.025(7) -0.002(6)
N14A 0.081(13) 0.031(8) 0.051(10) 0.017(7) -0.032(9) 0.010(8)
N15A 0.020(6) 0.032(7) 0.036(7) 0.008(6) 0.000(5) -0.004(5)
N16A 0.043(9) 0.029(7) 0.051(9) -0.004(6) -0.020(7) 0.011(6)

loop_
_atom_type_symbol
_atom_type_description
_atom_type_scat_dispersion_real
_atom_type_scat_dispersion_imag
_atom_type_scat_source
C C 0.0033 0.0016 'International Tables Vol C Tables 4.2.6.8 and 6.1.1.4'
H H 0.0000 0.0000 'International Tables Vol C Tables 4.2.6.8 and 6.1.1.4'
N N 0.0061 0.0033 'International Tables Vol C Tables 4.2.6.8 and 6.1.1.4'
F F 0.0171 0.0103 'International Tables Vol C Tables 4.2.6.8 and 6.1.1.4'
P P 0.1023 0.0942 'International Tables Vol C Tables 4.2.6.8 and 6.1.1.4'
Au Au -2.0133 8.8022 'International Tables Vol C Tables 4.2.6.8 and 6.1.1.4'

loop_
_geom_angle_atom_site_label_1
_geom_angle_atom_site_label_2
_geom_angle_atom_site_label_3
_geom_angle
_geom_angle_site_symmetry_1
_geom_angle_site_symmetry_3
_geom_angle_publ_flag
C19 Au1 C1 177.0(7) . . ?
C10 Au2 C28 179.9(8) . . ?
C13 Au3 C31 175.4(7) . . ?
C16 Au4 C34 176.9(7) . . ?
C1A Au1A C19A 176.7(7) . . ?
C10A Au2A C28A 177.9(8) . . ?
C13A Au3A C31A 178.1(8) . . ?
C16A Au4A C34A 176.1(7) . . ?
F4 P1 F1 176.5(9) . . ?
F4 P1 F2 87.0(11) . . ?
F1 P1 F2 94.6(11) . . ?
F4 P1 F6 89.0(10) . . ?
F1 P1 F6 93.8(10) . . ?
F2 P1 F6 98.2(12) . . ?
F4 P1 F3 86.4(10) . . ?
F1 P1 F3 90.5(11) . . ?
F2 P1 F3 89.1(12) . . ?
F6 P1 F3 171.1(12) . . ?
F4 P1 F5 88.9(10) . . ?
F1 P1 F5 89.0(11) . . ?
F2 P1 F5 170.9(13) . . ?
F6 P1 F5 89.9(12) . . ?
F3 P1 F5 82.5(12) . . ?
F7 P2 F9 178.5(13) . . ?
F7 P2 F10 93.9(12) . . ?
F9 P2 F10 85.4(12) . . ?
F7 P2 F12 89.3(12) . . ?
F9 P2 F12 89.3(12) . . ?
F10 P2 F12 86.6(11) . . ?
F7 P2 F8 86.9(11) . . ?
F9 P2 F8 93.9(12) . . ?
F10 P2 F8 177.4(12) . . ?
F12 P2 F8 95.9(11) . . ?
F7 P2 F11 91.9(12) . . ?
F9 P2 F11 89.5(11) . . ?
F10 P2 F11 91.0(11) . . ?
F12 P2 F11 177.4(11) . . ?
F8 P2 F11 86.5(10) . . ?
F15 P3 F18 92.9(10) . . ?
F15 P3 F14 176.9(10) . . ?
F18 P3 F14 85.0(9) . . ?
F15 P3 F13 86.7(9) . . ?
F18 P3 F13 88.4(9) . . ?
F14 P3 F13 91.0(9) . . ?
F15 P3 F16 90.2(9) . . ?
F18 P3 F16 176.4(9) . . ?
F14 P3 F16 91.9(9) . . ?
F13 P3 F16 89.9(8) . . ?
F15 P3 F17 93.8(10) . . ?
F18 P3 F17 96.4(9) . . ?
F14 P3 F17 88.7(9) . . ?
F13 P3 F17 175.2(9) . . ?
F16 P3 F17 85.3(9) . . ?
F24 P4 F20 87.3(12) . . ?
F24 P4 F22 92.1(14) . . ?
F20 P4 F22 85.7(13) . . ?
F24 P4 F21 176.8(14) . . ?
F20 P4 F21 91.3(10) . . ?
F22 P4 F21 84.9(13) . . ?
F24 P4 F23 87.4(13) . . ?
F20 P4 F23 171.2(12) . . ?
F22 P4 F23 87.4(14) . . ?
F21 P4 F23 93.6(11) . . ?
F24 P4 F19 86.6(13) . . ?
F20 P4 F19 89.1(11) . . ?
F22 P4 F19 174.7(14) . . ?
F21 P4 F19 96.3(11) . . ?
F23 P4 F19 97.6(12) . . ?
F25 P5 F27 110.5(15) . . ?
F25 P5 F26 99.4(15) . . ?
F27 P5 F26 100.0(14) . . ?
F25 P5 F29 94.5(16) . . ?
F27 P5 F29 92.9(13) . . ?
F26 P5 F29 156.2(15) . . ?
F25 P5 F28 165.6(16) . . ?
F27 P5 F28 83.9(13) . . ?
F26 P5 F28 76.9(14) . . ?
F29 P5 F28 84.8(14) . . ?
F25 P5 F30 83.8(15) . . ?
F27 P5 F30 160.0(13) . . ?
F26 P5 F30 91.0(14) . . ?
F29 P5 F30 71.4(13) . . ?
F28 P5 F30 82.3(14) . . ?
F36 P6 F31 162(2) . . ?
F36 P6 F33 89.7(17) . . ?
F31 P6 F33 87.9(17) . . ?
F36 P6 F35 82.1(17) . . ?
F31 P6 F35 80.1(18) . . ?
F33 P6 F35 87.0(13) . . ?
F36 P6 F32 68.1(19) . . ?
F31 P6 F32 130(2) . . ?
F33 P6 F32 96.7(18) . . ?
F35 P6 F32 150(2) . . ?
F36 P6 F34 91.8(16) . . ?
F31 P6 F34 89.1(17) . . ?
F33 P6 F34 174.4(12) . . ?
F35 P6 F34 87.9(12) . . ?
F32 P6 F34 88.8(17) . . ?
P6 F32 F36 55.7(10) . . ?
P6 F36 F32 56.1(10) . . ?
F38 P7 F41 163.2(18) . . ?
F38 P7 F37 76.7(18) . . ?
F41 P7 F37 88.3(17) . . ?
F38 P7 F39 100.2(19) . . ?
F41 P7 F39 83.0(16) . . ?
F37 P7 F39 128(2) . . ?
F38 P7 F42 91.4(17) . . ?
F41 P7 F42 94.1(14) . . ?
F37 P7 F42 82.3(17) . . ?
F39 P7 F42 148.9(17) . . ?
F38 P7 F40 119(2) . . ?
F41 P7 F40 77.8(15) . . ?
F37 P7 F40 158(2) . . ?
F39 P7 F40 66.9(17) . . ?
F42 P7 F40 82.3(17) . . ?
P7 F39 F40 56.6(9) . . ?
P7 F40 F39 56.5(9) . . ?
F47 P8 F45 82.9(18) . . ?
F47 P8 F43 86(2) . . ?
F45 P8 F43 110(2) . . ?
F47 P8 F44 176.7(18) . . ?
F45 P8 F44 93.9(14) . . ?
F43 P8 F44 96.3(18) . . ?
F47 P8 F48 103(2) . . ?
F45 P8 F48 172.9(18) . . ?
F43 P8 F48 74.0(17) . . ?
F44 P8 F48 79.9(14) . . ?
F47 P8 F46 92(2) . . ?
F45 P8 F46 83.6(16) . . ?
F43 P8 F46 165(2) . . ?
F44 P8 F46 87.1(15) . . ?
F48 P8 F46 92.7(17) . . ?
C1 N1 C2 111.0(15) . . ?
C1 N1 C4 125.3(14) . . ?
C2 N1 C4 122.3(15) . . ?
C1 N2 C3 111.3(16) . . ?
C1 N2 C37 119.6(18) . . ?
C3 N2 C37 129.1(18) . . ?
C10 N3 C11 112.6(16) . . ?
C10 N3 C5 125.2(16) . . ?
C11 N3 C5 121.9(17) . . ?
C10 N4 C12 109.2(15) . . ?
C10 N4 C41 129.0(18) . . ?
C12 N4 C41 121.7(18) . . ?
C13 N5 C14 110.7(14) . . ?
C13 N5 C7 126.0(14) . . ?
C14 N5 C7 123.2(13) . . ?
C13 N6 C15 111.8(13) . . ?
C13 N6 C45 121.7(15) . . ?
C15 N6 C45 126.4(15) . . ?
C16 N7 C17 110.5(15) . . ?
C16 N7 C8 122.0(15) . . ?
C17 N7 C8 127.2(15) . . ?
C16 N8 C18 109.4(15) . . ?
C16 N8 C49 124.1(15) . . ?
C18 N8 C49 126.4(16) . . ?
C19 N9 C22 126.6(13) . . ?
C19 N9 C20 108.1(13) . . ?
C22 N9 C20 125.2(13) . . ?
C21 N10 C19 113.5(15) . . ?
C21 N10 C53 121(2) . . ?
C19 N10 C53 125(2) . . ?
C28 N11 C29 109.9(14) . . ?
C28 N11 C23 127.1(15) . . ?
C29 N11 C23 123.0(15) . . ?
C30 N12 C28 110.5(14) . . ?
C30 N12 C57 125.1(16) . . ?
C28 N12 C57 124.4(16) . . ?
C32 N13 C25 128.1(15) . . ?
C32 N13 C31 110.0(13) . . ?
C25 N13 C31 121.8(13) . . ?
C31 N14 C33 114.3(13) . . ?
C31 N14 C61 124.6(16) . . ?
C33 N14 C61 121.1(15) . . ?
C35 N15 C34 111.1(14) . . ?
C35 N15 C26 123.9(14) . . ?
C34 N15 C26 124.4(15) . . ?
C34 N16 C36 112.1(15) . . ?
C34 N16 C65 124.9(16) . . ?
C36 N16 C65 122.9(15) . . ?
C1A N1A C2A 113.0(15) . . ?
C1A N1A C4A 125.9(14) . . ?
C2A N1A C4A 120.7(14) . . ?
C1A N2A C3A 114.0(14) . . ?
C1A N2A C37A 124.8(15) . . ?
C3A N2A C37A 120.6(16) . . ?
C10A N3A C11A 115.8(18) . . ?
C10A N3A C6A 123.4(17) . . ?
C11A N3A C6A 120.8(18) . . ?
C10A N4A C12A 107.9(18) . . ?
C10A N4A C41A 129(2) . . ?
C12A N4A C41A 123(2) . . ?
C14A N5A C13A 113.9(17) . . ?
C14A N5A C7A 122.2(17) . . ?
C13A N5A C7A 124.0(16) . . ?
C13A N6A C45A 125.4(18) . . ?
C13A N6A C15A 107.8(16) . . ?
C45A N6A C15A 126.8(18) . . ?
C16A N7A C9A 125.5(14) . . ?
C16A N7A C17A 106.3(16) . . ?
C9A N7A C17A 128.1(16) . . ?
C16A N8A C18A 110.7(16) . . ?
C16A N8A C49A 126.3(18) . . ?
C18A N8A C49A 122.9(17) . . ?
C20A N9A C19A 108.6(17) . . ?
C20A N9A C22A 130.5(18) . . ?
C19A N9A C22A 120.1(15) . . ?
C19A N10A C53A 127.1(19) . . ?
C19A N10A C21A 111.9(16) . . ?
C53A N10A C21A 120.9(18) . . ?
C28A N11A C24A 125.3(15) . . ?
C28A N11A C29A 112.0(15) . . ?
C24A N11A C29A 122.7(15) . . ?
C30A N12A C28A 109.5(15) . . ?
C30A N12A C57A 127.8(18) . . ?
C28A N12A C57A 122.6(16) . . ?
C31A N13A C25A 122.3(15) . . ?
C31A N13A C32A 111.4(16) . . ?
C25A N13A C32A 125.4(16) . . ?
C33A N14A C31A 109.5(17) . . ?
C33A N14A C61A 124.6(18) . . ?
C31A N14A C61A 125.0(19) . . ?
C34A N15A C27A 125.6(15) . . ?
C34A N15A C35A 114.9(14) . . ?
C27A N15A C35A 119.4(14) . . ?
C34A N16A C36A 112.4(14) . . ?
C34A N16A C65A 125.2(15) . . ?
C36A N16A C65A 122.1(16) . . ?
N2 C1 N1 106.4(14) . . ?
N2 C1 Au1 128.1(12) . . ?
N1 C1 Au1 125.2(12) . . ?
N1 C2 C3 103.4(17) . . ?
N2 C3 C2 107.5(18) . . ?
C5 C4 C9 124.8(16) . . ?
C5 C4 N1 119.5(15) . . ?
C9 C4 N1 115.5(15) . . ?
C4 C5 C6 119.2(16) . . ?
C4 C5 N3 125.7(16) . . ?
C6 C5 N3 114.9(15) . . ?
C5 C6 C7 120.4(16) . . ?
C8 C7 N5 119.7(15) . . ?
C8 C7 C6 118.5(15) . . ?
N5 C7 C6 121.6(15) . . ?
C9 C8 C7 118.5(16) . . ?
C9 C8 N7 121.6(16) . . ?
C7 C8 N7 119.6(15) . . ?
C4 C9 C8 118.5(16) . . ?
N3 C10 N4 106.1(15) . . ?
N3 C10 Au2 130.2(13) . . ?
N4 C10 Au2 123.6(13) . . ?
C12 C11 N3 103.4(17) . . ?
N4 C12 C11 108.3(18) . . ?
N6 C13 N5 103.3(14) . . ?
N6 C13 Au3 128.3(13) . . ?
N5 C13 Au3 128.2(12) . . ?
C15 C14 N5 106.1(15) . . ?
C14 C15 N6 108.0(15) . . ?
N7 C16 N8 103.1(15) . . ?
N7 C16 Au4 130.2(14) . . ?
N8 C16 Au4 126.3(13) . . ?
C18 C17 N7 109.2(19) . . ?
C17 C18 N8 107.8(19) . . ?
N10 C19 N9 103.0(14) . . ?
N10 C19 Au1 129.7(12) . . ?
N9 C19 Au1 127.3(12) . . ?
C21 C20 N9 106.4(16) . . ?
C20 C21 N10 109.0(16) . . ?
C27 C22 N9 119.4(15) . . ?
C27 C22 C23 120.9(16) . . ?
N9 C22 C23 119.5(15) . . ?
N11 C23 C24 121.9(15) . . ?
N11 C23 C22 119.3(15) . . ?
C24 C23 C22 118.3(15) . . ?
C23 C24 C25 121.2(15) . . ?
C24 C25 N13 122.6(15) . . ?
C24 C25 C26 119.2(16) . . ?
N13 C25 C26 117.9(15) . . ?
C27 C26 C25 121.2(16) . . ?
C27 C26 N15 117.4(15) . . ?
C25 C26 N15 121.0(15) . . ?
C26 C27 C22 119.0(15) . . ?
N11 C28 N12 104.6(14) . . ?
N11 C28 Au2 128.4(12) . . ?
N12 C28 Au2 126.9(12) . . ?
C30 C29 N11 107.5(16) . . ?
C29 C30 N12 107.4(16) . . ?
N14 C31 N13 103.7(13) . . ?
N14 C31 Au3 130.3(12) . . ?
N13 C31 Au3 125.7(11) . . ?
N13 C32 C33 106.4(15) . . ?
C32 C33 N14 105.6(14) . . ?
N16 C34 N15 105.2(15) . . ?
N16 C34 Au4 128.0(13) . . ?
N15 C34 Au4 126.3(12) . . ?
C36 C35 N15 103.9(16) . . ?
C35 C36 N16 107.4(17) . . ?
N2 C37 C38 109.8(10) . . ?
C37 C38 C39 109.5(10) . . ?
C38 C39 C40 110.9(11) . . ?
C46 C40 C39 152(4) 2_574 . ?
C46 C40 C45 62(2) 2_574 2_574 ?
C39 C40 C45 96(3) . 2_574 ?
C46 C40 C47 60(2) 2_574 2_574 ?
C39 C40 C47 109(4) . 2_574 ?
C45 C40 C47 96(2) 2_574 2_574 ?
N4 C41 C42 111.7(11) . . ?
C41 C42 C43 111.3(11) . . ?
C42 C43 C44 110.5(11) . . ?
N6 C45 C46 111.7(9) . . ?
N6 C45 C40 138(2) . 2_475 ?
C46 C45 C40 42.5(13) . 2_475 ?
C40 C46 C45 75(3) 2_475 . ?
C40 C46 C47 78(3) 2_475 . ?
C45 C46 C47 110.8(9) . . ?
C46 C47 C48 108.4(10) . . ?
C46 C47 C40 41.5(15) . 2_475 ?
C48 C47 C40 114(2) . 2_475 ?
N8 C49 C50 110.9(10) . . ?
C51 C50 C49 111.2(10) . . ?
C50 C51 C52 110.3(10) . . ?
N10 C53 C54 110.1(11) . . ?
C53 C54 C55 109.4(11) . . ?
C56 C55 C54 110.9(11) . . ?
N12 C57 C58 110.0(11) . . ?
C59 C58 C57 109.3(11) . . ?
C60 C59 C58 111.7(12) . . ?
N14 C61 C62 111.3(10) . . ?
C61 C62 C63 109.7(10) . . ?
C64 C63 C62 111.3(11) . . ?
N16 C65 C66 111.2(10) . . ?
C65 C66 C67 109.3(10) . . ?
C68 C67 C66 109.1(10) . . ?
N2A C1A N1A 103.8(13) . . ?
N2A C1A Au1A 127.4(12) . . ?
N1A C1A Au1A 128.8(12) . . ?
C3A C2A N1A 102.7(16) . . ?
N2A C3A C2A 106.3(17) . . ?
C9A C4A C5A 121.5(15) . . ?
C9A C4A N1A 120.0(14) . . ?
C5A C4A N1A 118.4(15) . . ?
C6A C5A C4A 120.0(17) . . ?
N3A C6A C5A 120.9(17) . . ?
N3A C6A C7A 122.8(17) . . ?
C5A C6A C7A 116.1(17) . . ?
C8A C7A N5A 122.5(18) . . ?
C8A C7A C6A 122.4(18) . . ?
N5A C7A C6A 114.3(17) . . ?
C7A C8A C9A 116.4(18) . . ?
C4A C9A C8A 123.6(16) . . ?
C4A C9A N7A 119.6(14) . . ?
C8A C9A N7A 116.6(15) . . ?
N3A C10A N4A 107.2(17) . . ?
N3A C10A Au2A 129.4(14) . . ?
N4A C10A Au2A 123.1(15) . . ?
N3A C11A C12A 99.3(19) . . ?
N4A C12A C11A 110(2) . . ?
N6A C13A N5A 105.0(16) . . ?
N6A C13A Au3A 125.4(14) . . ?
N5A C13A Au3A 129.6(14) . . ?
N5A C14A C15A 108.3(19) . . ?
C14A C15A N6A 104.6(19) . . ?
N8A C16A N7A 104.8(15) . . ?
N8A C16A Au4A 127.3(13) . . ?
N7A C16A Au4A 127.4(12) . . ?
C18A C17A N7A 112(2) . . ?
C17A C18A N8A 105.5(19) . . ?
N10A C19A N9A 103.3(16) . . ?
N10A C19A Au1A 126.1(14) . . ?
N9A C19A Au1A 128.7(14) . . ?
C21A C20A N9A 113(2) . . ?
C20A C21A N10A 103.3(19) . . ?
C23A C22A C27A 124.8(16) . . ?
C23A C22A N9A 119.1(16) . . ?
C27A C22A N9A 115.9(16) . . ?
C22A C23A C24A 115.5(17) . . ?
N11A C24A C25A 120.2(15) . . ?
N11A C24A C23A 118.0(16) . . ?
C25A C24A C23A 121.6(16) . . ?
N13A C25A C26A 120.5(16) . . ?
N13A C25A C24A 119.2(15) . . ?
C26A C25A C24A 120.2(15) . . ?
C25A C26A C27A 119.6(16) . . ?
C22A C27A C26A 118.1(16) . . ?
C22A C27A N15A 120.9(16) . . ?
C26A C27A N15A 120.6(16) . . ?
N11A C28A N12A 104.6(14) . . ?
N11A C28A Au2A 128.9(13) . . ?
N12A C28A Au2A 126.2(13) . . ?
C30A C29A N11A 105.0(17) . . ?
C29A C30A N12A 108.9(19) . . ?
N13A C31A N14A 105.7(16) . . ?
N13A C31A Au3A 130.0(14) . . ?
N14A C31A Au3A 123.1(14) . . ?
C33A C32A N13A 101.7(19) . . ?
N14A C33A C32A 111(2) . . ?
N15A C34A N16A 104.2(14) . . ?
N15A C34A Au4A 128.7(12) . . ?
N16A C34A Au4A 126.7(12) . . ?
C36A C35A N15A 100.5(15) . . ?
N16A C36A C35A 108.0(17) . . ?
N2A C37A C38A 111.0(9) . . ?
C37A C38A C39A 108.9(10) . . ?
C40A C39A C38A 110.6(11) . . ?
N4A C41A C42A 111.7(11) . . ?
C41A C42A C43A 109.5(11) . . ?
C42A C43A C44A 109.9(11) . . ?
N6A C45A C46A 111.5(10) . . ?
C47A C46A C45A 110.9(10) . . ?
C46A C47A C48A 111.0(10) . . ?
N8A C49A C50A 110.4(10) . . ?
C51A C50A C49A 109.7(10) . . ?
C50A C51A C52A 112.4(11) . . ?
N10A C53A C54A 109.8(10) . . ?
C55A C54A C53A 110.1(11) . . ?
C54A C55A C56A 110.7(11) . . ?
N12A C57A C58A 111.3(10) . . ?
C59A C58A C57A 111.7(10) . . ?
C58A C59A C60A 111.2(10) . . ?
N14A C61A C62A 111.5(10) . . ?
C61A C62A C63A 109.2(10) . . ?
C64A C63A C62A 110.5(11) . . ?
N16A C65A C66A 111.6(10) . . ?
C65A C66A C67A 108.7(10) . . ?
C68A C67A C66A 110.9(11) . . ?

loop_
_geom_bond_atom_site_label_1
_geom_bond_atom_site_label_2
_geom_bond_distance
_geom_bond_site_symmetry_2
_geom_bond_publ_flag
Au1 C19 2.006(16) . ?
Au1 C1 2.065(16) . ?
Au2 C10 2.020(17) . ?
Au2 C28 2.049(17) . ?
Au3 C13 1.984(18) . ?
Au3 C31 2.027(16) . ?
Au4 C16 2.006(19) . ?
Au4 C34 2.023(18) . ?
Au1A C1A 1.987(16) . ?
Au1A C19A 1.996(19) . ?
Au2A C10A 2.001(19) . ?
Au2A C28A 2.011(18) . ?
Au3A C13A 1.994(19) . ?
Au3A C31A 2.00(2) . ?
Au4A C16A 2.006(16) . ?
Au4A C34A 2.013(16) . ?
P1 F4 1.553(7) . ?
P1 F1 1.554(7) . ?
P1 F2 1.557(8) . ?
P1 F6 1.559(7) . ?
P1 F3 1.564(8) . ?
P1 F5 1.566(7) . ?
P2 F7 1.559(8) . ?
P2 F9 1.560(7) . ?
P2 F10 1.563(7) . ?
P2 F12 1.565(7) . ?
P2 F8 1.566(7) . ?
P2 F11 1.570(7) . ?
P3 F15 1.556(7) . ?
P3 F18 1.560(7) . ?
P3 F14 1.560(7) . ?
P3 F13 1.560(7) . ?
P3 F16 1.564(7) . ?
P3 F17 1.565(7) . ?
P4 F24 1.556(8) . ?
P4 F20 1.559(7) . ?
P4 F22 1.559(8) . ?
P4 F21 1.560(7) . ?
P4 F23 1.563(7) . ?
P4 F19 1.563(7) . ?
P5 F25 1.547(8) . ?
P5 F27 1.557(8) . ?
P5 F26 1.562(8) . ?
P5 F29 1.563(8) . ?
P5 F28 1.568(8) . ?
P5 F30 1.571(8) . ?
P6 F36 1.555(8) . ?
P6 F31 1.556(8) . ?
P6 F33 1.560(7) . ?
P6 F35 1.561(8) . ?
P6 F32 1.563(8) . ?
P6 F34 1.563(7) . ?
F32 F36 1.75(4) . ?
P7 F38 1.555(8) . ?
P7 F41 1.559(8) . ?
P7 F37 1.560(8) . ?
P7 F39 1.561(8) . ?
P7 F42 1.561(8) . ?
P7 F40 1.561(8) . ?
F39 F40 1.72(4) . ?
P8 F47 1.556(8) . ?
P8 F45 1.556(8) . ?
P8 F43 1.556(8) . ?
P8 F44 1.557(7) . ?
P8 F48 1.561(8) . ?
P8 F46 1.562(8) . ?
N1 C1 1.36(2) . ?
N1 C2 1.39(2) . ?
N1 C4 1.51(2) . ?
N2 C1 1.33(2) . ?
N2 C3 1.35(3) . ?
N2 C37 1.466(10) . ?
N3 C10 1.32(2) . ?
N3 C11 1.39(2) . ?
N3 C5 1.44(2) . ?
N4 C10 1.36(2) . ?
N4 C12 1.37(3) . ?
N4 C41 1.463(10) . ?
N5 C13 1.40(2) . ?
N5 C14 1.41(2) . ?
N5 C7 1.41(2) . ?
N6 C13 1.35(2) . ?
N6 C15 1.40(2) . ?
N6 C45 1.463(9) . ?
N7 C16 1.35(2) . ?
N7 C17 1.40(2) . ?
N7 C8 1.43(2) . ?
N8 C16 1.38(2) . ?
N8 C18 1.41(2) . ?
N8 C49 1.464(10) . ?
N9 C19 1.39(2) . ?
N9 C22 1.41(2) . ?
N9 C20 1.45(2) . ?
N10 C21 1.34(2) . ?
N10 C19 1.35(2) . ?
N10 C53 1.469(10) . ?
N11 C28 1.34(2) . ?
N11 C29 1.37(2) . ?
N11 C23 1.37(2) . ?
N12 C30 1.34(2) . ?
N12 C28 1.36(2) . ?
N12 C57 1.468(10) . ?
N13 C32 1.35(2) . ?
N13 C25 1.42(2) . ?
N13 C31 1.45(2) . ?
N14 C31 1.26(2) . ?
N14 C33 1.40(2) . ?
N14 C61 1.463(9) . ?
N15 C35 1.38(2) . ?
N15 C34 1.40(2) . ?
N15 C26 1.43(2) . ?
N16 C34 1.26(2) . ?
N16 C36 1.40(3) . ?
N16 C65 1.468(9) . ?
N1A C1A 1.36(2) . ?
N1A C2A 1.42(2) . ?
N1A C4A 1.44(2) . ?
N2A C1A 1.32(2) . ?
N2A C3A 1.39(2) . ?
N2A C37A 1.464(9) . ?
N3A C10A 1.35(2) . ?
N3A C11A 1.37(3) . ?
N3A C6A 1.38(2) . ?
N4A C10A 1.36(3) . ?
N4A C12A 1.39(3) . ?
N4A C41A 1.463(10) . ?
N5A C14A 1.34(3) . ?
N5A C13A 1.37(2) . ?
N5A C7A 1.43(2) . ?
N6A C13A 1.36(3) . ?
N6A C45A 1.458(10) . ?
N6A C15A 1.52(3) . ?
N7A C16A 1.38(2) . ?
N7A C9A 1.43(2) . ?
N7A C17A 1.45(3) . ?
N8A C16A 1.36(2) . ?
N8A C18A 1.45(3) . ?
N8A C49A 1.463(10) . ?
N9A C20A 1.37(3) . ?
N9A C19A 1.44(3) . ?
N9A C22A 1.45(2) . ?
N10A C19A 1.34(2) . ?
N10A C53A 1.467(10) . ?
N10A C21A 1.48(3) . ?
N11A C28A 1.35(2) . ?
N11A C24A 1.41(2) . ?
N11A C29A 1.42(2) . ?
N12A C30A 1.38(3) . ?
N12A C28A 1.41(2) . ?
N12A C57A 1.464(10) . ?
N13A C31A 1.36(2) . ?
N13A C25A 1.36(2) . ?
N13A C32A 1.46(3) . ?
N14A C33A 1.35(3) . ?
N14A C31A 1.40(2) . ?
N14A C61A 1.464(10) . ?
N15A C34A 1.33(2) . ?
N15A C27A 1.41(2) . ?
N15A C35A 1.43(2) . ?
N16A C34A 1.35(2) . ?
N16A C36A 1.37(2) . ?
N16A C65A 1.458(9) . ?
C2 C3 1.42(3) . ?
C4 C5 1.33(2) . ?
C4 C9 1.35(2) . ?
C5 C6 1.34(2) . ?
C6 C7 1.42(2) . ?
C7 C8 1.41(2) . ?
C8 C9 1.38(2) . ?
C11 C12 1.38(3) . ?
C14 C15 1.33(2) . ?
C17 C18 1.24(3) . ?
C20 C21 1.30(3) . ?
C22 C27 1.40(2) . ?
C22 C23 1.45(2) . ?
C23 C24 1.38(2) . ?
C24 C25 1.41(2) . ?
C25 C26 1.42(2) . ?
C26 C27 1.39(2) . ?
C29 C30 1.33(2) . ?
C32 C33 1.38(2) . ?
C35 C36 1.37(3) . ?
C37 C38 1.570(9) . ?
C38 C39 1.572(9) . ?
C39 C40 1.572(9) . ?
C40 C46 1.20(3) 2_574 ?
C40 C45 1.71(6) 2_574 ?
C40 C47 1.77(5) 2_574 ?
C41 C42 1.569(9) . ?
C42 C43 1.570(9) . ?
C43 C44 1.574(9) . ?
C45 C46 1.566(8) . ?
C45 C40 1.71(6) 2_475 ?
C46 C40 1.20(3) 2_475 ?
C46 C47 1.570(8) . ?
C47 C48 1.575(9) . ?
C47 C40 1.77(5) 2_475 ?
C49 C50 1.568(8) . ?
C50 C51 1.567(9) . ?
C51 C52 1.567(9) . ?
C53 C54 1.571(9) . ?
C54 C55 1.572(9) . ?
C55 C56 1.568(9) . ?
C57 C58 1.574(9) . ?
C58 C59 1.571(9) . ?
C59 C60 1.569(9) . ?
C61 C62 1.571(8) . ?
C62 C63 1.572(9) . ?
C63 C64 1.570(9) . ?
C65 C66 1.567(8) . ?
C66 C67 1.573(9) . ?
C67 C68 1.568(9) . ?
C2A C3A 1.41(3) . ?
C4A C9A 1.34(2) . ?
C4A C5A 1.40(2) . ?
C5A C6A 1.40(3) . ?
C6A C7A 1.50(3) . ?
C7A C8A 1.38(3) . ?
C8A C9A 1.40(2) . ?
C11A C12A 1.49(3) . ?
C14A C15A 1.35(3) . ?
C17A C18A 1.23(3) . ?
C20A C21A 1.31(3) . ?
C22A C23A 1.39(2) . ?
C22A C27A 1.40(3) . ?
C23A C24A 1.42(2) . ?
C24A C25A 1.42(2) . ?
C25A C26A 1.39(2) . ?
C26A C27A 1.41(3) . ?
C29A C30A 1.37(3) . ?
C32A C33A 1.41(3) . ?
C35A C36A 1.42(3) . ?
C37A C38A 1.572(9) . ?
C38A C39A 1.572(9) . ?
C39A C40A 1.570(9) . ?
C41A C42A 1.567(9) . ?
C42A C43A 1.572(9) . ?
C43A C44A 1.573(9) . ?
C45A C46A 1.568(8) . ?
C46A C47A 1.565(9) . ?
C47A C48A 1.571(9) . ?
C49A C50A 1.572(9) . ?
C50A C51A 1.566(9) . ?
C51A C52A 1.570(9) . ?
C53A C54A 1.577(9) . ?
C54A C55A 1.570(9) . ?
C55A C56A 1.571(9) . ?
C57A C58A 1.567(8) . ?
C58A C59A 1.567(9) . ?
C59A C60A 1.567(9) . ?
C61A C62A 1.569(9) . ?
C62A C63A 1.575(9) . ?
C63A C64A 1.569(9) . ?
C65A C66A 1.571(9) . ?
C66A C67A 1.575(9) . ?
C67A C68A 1.568(9) . ?
